data_1543023
loop_
_publ_author_name
'Ni, Gang'
'Zhang, Hua'
'Fan, Yao-Yue'
'Liu, Hong-Chun'
'Ding, Jian'
'Yue, Jian-Min'

_publ_section_title
;
 Mannolides A-C with an Intact Diterpenoid Skeleton Providing Insights on
 the Biosynthesis of Antitumor Cephalotaxus Troponoids.
;
_journal_issue 8
_journal_name_full 'Organic letters'
_journal_page_first 1880
_journal_page_last 1883
_journal_paper_doi 10.1021/acs.orglett.6b00653
_journal_volume 18
_journal_year 2016
_chemical_absolute_configuration ad
_chemical_formula_sum 'C20 H24 O5'
_chemical_formula_weight 344.39
_space_group_crystal_system orthorhombic
_space_group_IT_number 19
_space_group_name_Hall 'P 2ac 2ab'
_space_group_name_H-M_alt 'P 21 21 21'
_symmetry_space_group_name_Hall 'P 2ac 2ab'
_symmetry_space_group_name_H-M 'P 21 21 21'
_atom_sites_solution_hydrogens geom
_atom_sites_solution_primary direct
_atom_sites_solution_secondary difmap
_audit_creation_method SHELXL-2014/7
_cell_angle_alpha 90
_cell_angle_beta 90
_cell_angle_gamma 90
_cell_formula_units_Z 4
_cell_length_a 6.8416(3)
_cell_length_b 7.8031(3)
_cell_length_c 30.6323(13)
_cell_measurement_reflns_used 8027
_cell_measurement_temperature 293(2)
_cell_measurement_theta_max 65.40
_cell_measurement_theta_min 2.89
_cell_volume 1635.33(12)
_computing_cell_refinement 'Bruker SAINT'
_computing_data_collection 'Bruker APEX2'
_computing_data_reduction 'Bruker SAINT'
_computing_molecular_graphics 'Bruker SHELXTL'
_computing_publication_material 'Bruker SHELXTL'
_computing_structure_refinement 'SHELXL-2014/7 (Sheldrick, 2014)'
_computing_structure_solution 'SHELXS-97 (Sheldrick, 2008)'
_diffrn_ambient_temperature 293(2)
_diffrn_measured_fraction_theta_full 0.991
_diffrn_measured_fraction_theta_max 0.991
_diffrn_measurement_device_type 'Bruker APEX-II CCD'
_diffrn_measurement_method '\f and \w scans'
_diffrn_radiation_type CuK\a
_diffrn_radiation_wavelength 1.54178
_diffrn_reflns_av_R_equivalents 0.0474
_diffrn_reflns_av_unetI/netI 0.0301
_diffrn_reflns_Laue_measured_fraction_full 0.991
_diffrn_reflns_Laue_measured_fraction_max 0.991
_diffrn_reflns_limit_h_max 7
_diffrn_reflns_limit_h_min -8
_diffrn_reflns_limit_k_max 9
_diffrn_reflns_limit_k_min -8
_diffrn_reflns_limit_l_max 27
_diffrn_reflns_limit_l_min -35
_diffrn_reflns_number 12487
_diffrn_reflns_point_group_measured_fraction_full 0.986
_diffrn_reflns_point_group_measured_fraction_max 0.986
_diffrn_reflns_theta_full 66.294
_diffrn_reflns_theta_max 66.294
_diffrn_reflns_theta_min 2.885
_diffrn_source 'fine-focus sealed tube'
_exptl_absorpt_coefficient_mu 0.815
_exptl_absorpt_correction_T_max 0.9681
_exptl_absorpt_correction_T_min 0.7920
_exptl_absorpt_correction_type multi-scan
_exptl_absorpt_process_details sadabs
_exptl_crystal_colour colourless
_exptl_crystal_density_diffrn 1.399
_exptl_crystal_density_method 'not measured'
_exptl_crystal_description plate
_exptl_crystal_F_000 736
_exptl_crystal_size_max 0.300
_exptl_crystal_size_mid 0.150
_exptl_crystal_size_min 0.040
_refine_diff_density_max 0.170
_refine_diff_density_min -0.161
_refine_diff_density_rms 0.034
_refine_ls_abs_structure_details
;
 Flack x determined using 950 quotients [(I+)-(I-)]/[(I+)+(I-)]
 (Parsons, Flack and Wagner, Acta Cryst. B69 (2013) 249-259).
;
_refine_ls_abs_structure_Flack 0.03(10)
_refine_ls_extinction_method none
_refine_ls_goodness_of_fit_ref 1.095
_refine_ls_hydrogen_treatment constr
_refine_ls_matrix_type full
_refine_ls_number_parameters 247
_refine_ls_number_reflns 2833
_refine_ls_number_restraints 0
_refine_ls_restrained_S_all 1.095
_refine_ls_R_factor_all 0.0455
_refine_ls_R_factor_gt 0.0423
_refine_ls_shift/su_max 0.000
_refine_ls_shift/su_mean 0.000
_refine_ls_structure_factor_coef Fsqd
_refine_ls_weighting_details 'w=1/[\s^2^(Fo^2^)+(0.0746P)^2^+0.1021P] where P=(Fo^2^+2Fc^2^)/3'
_refine_ls_weighting_scheme calc
_refine_ls_wR_factor_gt 0.1220
_refine_ls_wR_factor_ref 0.1246
_reflns_Friedel_coverage 0.680
_reflns_Friedel_fraction_full 0.980
_reflns_Friedel_fraction_max 0.980
_reflns_number_gt 2577
_reflns_number_total 2833
_reflns_threshold_expression 'I > 2\s(I)'
_cod_data_source_file ol6b00653_si_002.cif
_cod_data_source_block cu_dm11397_0m
_cod_depositor_comments 'Adding full bibliography for 1543021--1543025.cif.'
_cod_database_code 1543023
_shelx_shelxl_version_number 2014/7
_shelx_space_group_comment
;
The symmetry employed for this shelxl refinement is uniquely defined
by the following loop, which should always be used as a source of
symmetry information in preference to the above space-group names.
They are only intended as comments.
;
_shelx_estimated_absorpt_t_min 0.792
_shelx_estimated_absorpt_t_max 0.968

loop_
_space_group_symop_operation_xyz
'x, y, z'
'x+1/2, -y+1/2, -z'
'-x, y+1/2, -z+1/2'
'-x+1/2, -y, z+1/2'

loop_
_atom_site_label
_atom_site_type_symbol
_atom_site_fract_x
_atom_site_fract_y
_atom_site_fract_z
_atom_site_U_iso_or_equiv
_atom_site_adp_type
_atom_site_occupancy
_atom_site_site_symmetry_order
_atom_site_calc_flag
_atom_site_refinement_flags_posn
_atom_site_refinement_flags_adp
_atom_site_refinement_flags_occupancy
_atom_site_disorder_assembly
_atom_site_disorder_group
O1 O 0.2086(4) 0.5316(4) 0.75314(6) 0.0728(7) Uani 1 1 d . . . . .
O2 O -0.1114(4) 0.5100(5) 0.74793(8) 0.1028(11) Uani 1 1 d . . . . .
O3 O -0.0368(4) 0.7693(3) 0.81836(7) 0.0635(6) Uani 1 1 d . . . . .
H3 H 0.0539 0.8103 0.8043 0.095 Uiso 1 1 calc R U . . .
O4 O -0.2715(4) 0.6172(3) 0.96426(7) 0.0714(7) Uani 1 1 d . . . . .
O5 O -0.4728(3) 0.4279(4) 0.93532(8) 0.0817(8) Uani 1 1 d . . . . .
C1 C 0.3591(5) 0.4998(5) 0.78621(10) 0.0706(9) Uani 1 1 d . . . . .
H1 H 0.4652 0.4340 0.7728 0.085 Uiso 1 1 calc R U . . .
C2 C 0.4401(5) 0.6647(5) 0.80259(10) 0.0694(9) Uani 1 1 d . . . . .
H2 H 0.5425 0.7112 0.7865 0.083 Uiso 1 1 calc R U . . .
C3 C 0.3839(4) 0.7535(4) 0.83749(10) 0.0573(7) Uani 1 1 d . . . . .
C4 C 0.2241(4) 0.6946(4) 0.86799(9) 0.0505(6) Uani 1 1 d . . . . .
H4 H 0.2758 0.5982 0.8849 0.061 Uiso 1 1 calc R U . . .
C5 C 0.1458(5) 0.8278(4) 0.90071(10) 0.0614(8) Uani 1 1 d . . . . .
H5A H 0.2316 0.8358 0.9258 0.074 Uiso 1 1 calc R U . . .
H5B H 0.1372 0.9398 0.8871 0.074 Uiso 1 1 calc R U . . .
C6 C -0.0582(5) 0.7652(4) 0.91461(9) 0.0567(7) Uani 1 1 d . . . . .
H6 H -0.1510 0.8604 0.9122 0.068 Uiso 1 1 calc R U . . .
C7 C -0.1154(4) 0.6250(4) 0.88190(8) 0.0477(6) Uani 1 1 d . . . . .
H7 H -0.2415 0.6579 0.8692 0.057 Uiso 1 1 calc R U . . .
C8 C 0.0354(4) 0.6329(4) 0.84559(9) 0.0499(6) Uani 1 1 d . . . . .
C9 C 0.0496(5) 0.4601(4) 0.81853(9) 0.0596(8) Uani 1 1 d . . . . .
C10 C 0.2537(6) 0.3859(4) 0.81830(10) 0.0707(10) Uani 1 1 d . . . . .
H10A H 0.3128 0.3922 0.8470 0.085 Uiso 1 1 calc R U . . .
H10B H 0.2531 0.2676 0.8086 0.085 Uiso 1 1 calc R U . . .
C11 C -0.1498(9) 0.3618(8) 0.82429(17) 0.0462(13) Uani 0.5 1 d . . P A 1
H11A H -0.2578 0.4381 0.8177 0.055 Uiso 0.5 1 calc R U P A 1
H11B H -0.1552 0.2659 0.8042 0.055 Uiso 0.5 1 calc R U P A 1
C12 C -0.168(3) 0.296(2) 0.8717(6) 0.053(4) Uani 0.5 1 d . . P A 1
H12A H -0.0675 0.2111 0.8772 0.064 Uiso 0.5 1 calc R U P A 1
H12B H -0.2942 0.2421 0.8757 0.064 Uiso 0.5 1 calc R U P A 1
C11' C -0.0599(16) 0.3008(11) 0.8387(3) 0.077(2) Uani 0.5 1 d . . P A 2
H11C H -0.1177 0.2363 0.8149 0.093 Uiso 0.5 1 calc R U P A 2
H11D H 0.0370 0.2275 0.8523 0.093 Uiso 0.5 1 calc R U P A 2
C12' C -0.212(3) 0.335(2) 0.8706(7) 0.059(4) Uani 0.5 1 d . . P A 2
H12C H -0.2539 0.2271 0.8836 0.071 Uiso 0.5 1 calc R U P A 2
H12D H -0.3241 0.3850 0.8561 0.071 Uiso 0.5 1 calc R U P A 2
C13 C -0.1451(4) 0.4505(4) 0.90526(8) 0.0501(7) Uani 1 1 d . . . . .
C14 C 0.0275(4) 0.3977(4) 0.93546(8) 0.0524(7) Uani 1 1 d . . . . .
H14 H 0.1445 0.3832 0.9174 0.063 Uiso 1 1 calc R U . . .
C15 C 0.0664(5) 0.5437(5) 0.96823(10) 0.0648(8) Uani 1 1 d . . . . .
H15A H 0.0503 0.5014 0.9978 0.078 Uiso 1 1 calc R U . . .
H15B H 0.1996 0.5843 0.9650 0.078 Uiso 1 1 calc R U . . .
C16 C -0.0734(5) 0.6877(5) 0.96013(10) 0.0652(9) Uani 1 1 d . . . . .
H16 H -0.0537 0.7775 0.9821 0.078 Uiso 1 1 calc R U . . .
C17 C -0.3129(5) 0.4912(5) 0.93544(9) 0.0622(8) Uani 1 1 d . . . . .
C18 C -0.0124(6) 0.2286(5) 0.95913(11) 0.0758(10) Uani 1 1 d . . . . .
H18A H -0.1219 0.2424 0.9784 0.114 Uiso 1 1 calc R U . . .
H18B H 0.1008 0.1963 0.9757 0.114 Uiso 1 1 calc R U . . .
H18C H -0.0410 0.1409 0.9381 0.114 Uiso 1 1 calc R U . . .
C19 C 0.4850(5) 0.9208(5) 0.84776(13) 0.0768(10) Uani 1 1 d . . . . .
H19A H 0.5983 0.9328 0.8295 0.115 Uiso 1 1 calc R U . . .
H19B H 0.5242 0.9215 0.8779 0.115 Uiso 1 1 calc R U . . .
H19C H 0.3970 1.0142 0.8424 0.115 Uiso 1 1 calc R U . . .
C20 C 0.0314(5) 0.5034(5) 0.77030(10) 0.0654(8) Uani 1 1 d . . . . .

loop_
_atom_site_aniso_label
_atom_site_aniso_U_11
_atom_site_aniso_U_22
_atom_site_aniso_U_33
_atom_site_aniso_U_23
_atom_site_aniso_U_13
_atom_site_aniso_U_12
O1 0.0756(14) 0.0966(18) 0.0463(11) 0.0031(11) 0.0010(10) -0.0018(14)
O2 0.0788(17) 0.151(3) 0.0787(16) -0.0491(19) -0.0276(14) 0.0275(19)
O3 0.0676(13) 0.0596(13) 0.0633(12) 0.0168(9) -0.0047(10) -0.0002(11)
O4 0.0700(15) 0.0831(16) 0.0612(12) -0.0088(11) 0.0174(11) 0.0082(13)
O5 0.0552(13) 0.111(2) 0.0791(15) 0.0207(14) 0.0036(11) -0.0107(13)
C1 0.0611(17) 0.091(3) 0.0592(17) -0.0132(18) 0.0056(15) 0.0157(18)
C2 0.0547(17) 0.090(3) 0.0639(18) 0.0070(16) 0.0067(14) 0.0032(17)
C3 0.0497(14) 0.0550(17) 0.0671(17) 0.0117(13) -0.0052(13) 0.0058(13)
C4 0.0580(16) 0.0407(13) 0.0529(14) 0.0031(11) -0.0036(12) 0.0013(12)
C5 0.0655(18) 0.0511(17) 0.0678(17) -0.0117(14) -0.0034(14) 0.0009(14)
C6 0.0594(16) 0.0491(16) 0.0616(16) -0.0119(12) 0.0023(14) 0.0093(13)
C7 0.0479(13) 0.0495(15) 0.0456(14) -0.0033(11) -0.0042(11) 0.0096(12)
C8 0.0564(15) 0.0460(15) 0.0472(14) 0.0021(11) -0.0008(12) 0.0007(12)
C9 0.0745(19) 0.0570(17) 0.0472(14) -0.0108(12) 0.0096(14) -0.0069(15)
C10 0.105(3) 0.0547(18) 0.0520(16) -0.0088(13) -0.0098(17) 0.0254(19)
C11 0.056(3) 0.046(3) 0.036(3) -0.003(2) -0.012(2) 0.004(2)
C12 0.070(8) 0.043(8) 0.046(5) -0.006(5) -0.005(4) 0.002(5)
C11' 0.104(6) 0.062(5) 0.067(4) -0.009(4) 0.004(5) -0.022(5)
C12' 0.070(9) 0.040(8) 0.067(5) 0.003(5) 0.005(6) -0.014(6)
C13 0.0515(15) 0.0553(16) 0.0434(13) 0.0013(11) -0.0018(11) -0.0035(12)
C14 0.0550(15) 0.0564(16) 0.0458(14) 0.0025(12) -0.0011(12) 0.0054(13)
C15 0.068(2) 0.077(2) 0.0486(15) -0.0073(14) -0.0064(14) 0.0014(17)
C16 0.075(2) 0.067(2) 0.0535(16) -0.0184(14) 0.0034(15) 0.0013(18)
C17 0.0576(17) 0.076(2) 0.0527(15) 0.0131(15) 0.0000(13) 0.0016(17)
C18 0.087(3) 0.073(2) 0.0670(19) 0.0180(16) 0.0001(18) 0.010(2)
C19 0.061(2) 0.060(2) 0.110(3) 0.0128(18) 0.0035(19) -0.0048(16)
C20 0.0661(19) 0.072(2) 0.0582(16) -0.0133(15) -0.0066(15) 0.0119(17)

loop_
_atom_type_symbol
_atom_type_description
_atom_type_scat_dispersion_real
_atom_type_scat_dispersion_imag
_atom_type_scat_source
C C 0.0181 0.0091 'International Tables Vol C Tables 4.2.6.8 and 6.1.1.4'
H H 0.0000 0.0000 'International Tables Vol C Tables 4.2.6.8 and 6.1.1.4'
O O 0.0492 0.0322 'International Tables Vol C Tables 4.2.6.8 and 6.1.1.4'

loop_
_geom_angle_atom_site_label_1
_geom_angle_atom_site_label_2
_geom_angle_atom_site_label_3
_geom_angle
C20 O1 C1 109.7(2)
C8 O3 H3 109.5
C17 O4 C16 114.2(2)
O1 C1 C2 110.4(3)
O1 C1 C10 102.4(3)
C2 C1 C10 117.9(3)
O1 C1 H1 108.6
C2 C1 H1 108.6
C10 C1 H1 108.6
C3 C2 C1 127.8(3)
C3 C2 H2 116.1
C1 C2 H2 116.1
C2 C3 C4 123.2(3)
C2 C3 C19 119.0(3)
C4 C3 C19 117.8(3)
C3 C4 C8 115.2(2)
C3 C4 C5 116.7(3)
C8 C4 C5 102.1(2)
C3 C4 H4 107.4
C8 C4 H4 107.4
C5 C4 H4 107.4
C6 C5 C4 106.3(2)
C6 C5 H5A 110.5
C4 C5 H5A 110.5
C6 C5 H5B 110.5
C4 C5 H5B 110.5
H5A C5 H5B 108.7
C16 C6 C7 107.3(3)
C16 C6 C5 116.2(3)
C7 C6 C5 106.1(2)
C16 C6 H6 109.0
C7 C6 H6 109.0
C5 C6 H6 109.0
C8 C7 C6 106.0(2)
C8 C7 C13 117.5(2)
C6 C7 C13 111.0(2)
C8 C7 H7 107.3
C6 C7 H7 107.3
C13 C7 H7 107.3
O3 C8 C7 102.8(2)
O3 C8 C4 108.4(2)
C7 C8 C4 104.8(2)
O3 C8 C9 110.3(2)
C7 C8 C9 112.9(2)
C4 C8 C9 116.6(3)
C10 C9 C20 99.0(2)
C10 C9 C11 127.9(3)
C20 C9 C11 98.4(3)
C10 C9 C11' 98.0(5)
C20 C9 C11' 121.1(4)
C10 C9 C8 112.6(3)
C20 C9 C8 108.3(3)
C11 C9 C8 107.6(3)
C11' C9 C8 115.9(3)
C1 C10 C9 102.7(3)
C1 C10 H10A 111.2
C9 C10 H10A 111.2
C1 C10 H10B 111.2
C9 C10 H10B 111.2
H10A C10 H10B 109.1
C12 C11 C9 109.7(9)
C12 C11 H11A 109.7
C9 C11 H11A 109.7
C12 C11 H11B 109.7
C9 C11 H11B 109.7
H11A C11 H11B 108.2
C11 C12 C13 110.4(12)
C11 C12 H12A 109.6
C13 C12 H12A 109.6
C11 C12 H12B 109.6
C13 C12 H12B 109.6
H12A C12 H12B 108.1
C12' C11' C9 117.5(10)
C12' C11' H11C 107.9
C9 C11' H11C 107.9
C12' C11' H11D 107.9
C9 C11' H11D 107.9
H11C C11' H11D 107.2
C11' C12' C13 111.9(14)
C11' C12' H12C 109.2
C13 C12' H12C 109.2
C11' C12' H12D 109.2
C13 C12' H12D 109.2
H12C C12' H12D 107.9
C12' C13 C17 109.5(8)
C12' C13 C7 104.4(8)
C17 C13 C7 101.4(2)
C12' C13 C14 120.3(7)
C17 C13 C14 105.6(2)
C7 C13 C14 114.0(2)
C17 C13 C12 118.8(9)
C7 C13 C12 112.2(7)
C14 C13 C12 105.0(6)
C18 C14 C15 111.1(2)
C18 C14 C13 112.0(3)
C15 C14 C13 108.8(2)
C18 C14 H14 108.3
C15 C14 H14 108.3
C13 C14 H14 108.3
C16 C15 C14 109.7(2)
C16 C15 H15A 109.7
C14 C15 H15A 109.7
C16 C15 H15B 109.7
C14 C15 H15B 109.7
H15A C15 H15B 108.2
O4 C16 C15 107.1(3)
O4 C16 C6 106.9(3)
C15 C16 C6 114.0(3)
O4 C16 H16 109.6
C15 C16 H16 109.6
C6 C16 H16 109.6
O5 C17 O4 119.5(3)
O5 C17 C13 127.2(3)
O4 C17 C13 113.2(3)
C14 C18 H18A 109.5
C14 C18 H18B 109.5
H18A C18 H18B 109.5
C14 C18 H18C 109.5
H18A C18 H18C 109.5
H18B C18 H18C 109.5
C3 C19 H19A 109.5
C3 C19 H19B 109.5
H19A C19 H19B 109.5
C3 C19 H19C 109.5
H19A C19 H19C 109.5
H19B C19 H19C 109.5
O2 C20 O1 120.5(3)
O2 C20 C9 129.3(4)
O1 C20 C9 110.1(3)

loop_
_geom_bond_atom_site_label_1
_geom_bond_atom_site_label_2
_geom_bond_distance
O1 C20 1.340(4)
O1 C1 1.465(4)
O2 C20 1.194(4)
O3 C8 1.439(3)
O3 H3 0.8200
O4 C17 1.351(4)
O4 C16 1.468(4)
O5 C17 1.201(4)
C1 C2 1.488(5)
C1 C10 1.509(5)
C1 H1 0.9800
C2 C3 1.331(4)
C2 H2 0.9300
C3 C4 1.510(4)
C3 C19 1.510(5)
C4 C8 1.539(4)
C4 C5 1.540(4)
C4 H4 0.9800
C5 C6 1.539(4)
C5 H5A 0.9700
C5 H5B 0.9700
C6 C16 1.523(4)
C6 C7 1.534(4)
C6 H6 0.9800
C7 C8 1.518(4)
C7 C13 1.552(4)
C7 H7 0.9800
C8 C9 1.586(4)
C9 C10 1.511(5)
C9 C20 1.521(4)
C9 C11 1.574(7)
C9 C11' 1.577(8)
C10 H10A 0.9700
C10 H10B 0.9700
C11 C12 1.54(2)
C11 H11A 0.9700
C11 H11B 0.9700
C12 C13 1.59(2)
C12 H12A 0.9700
C12 H12B 0.9700
C11' C12' 1.45(2)
C11' H11C 0.9700
C11' H11D 0.9700
C12' C13 1.47(2)
C12' H12C 0.9700
C12' H12D 0.9700
C13 C17 1.508(4)
C13 C14 1.556(4)
C14 C18 1.530(4)
C14 C15 1.541(4)
C14 H14 0.9800
C15 C16 1.496(5)
C15 H15A 0.9700
C15 H15B 0.9700
C16 H16 0.9800
C18 H18A 0.9600
C18 H18B 0.9600
C18 H18C 0.9600
C19 H19A 0.9600
C19 H19B 0.9600
C19 H19C 0.9600

loop_
_geom_hbond_atom_site_label_D
_geom_hbond_atom_site_label_H
_geom_hbond_atom_site_label_A
_geom_hbond_distance_DH
_geom_hbond_distance_HA
_geom_hbond_distance_DA
_geom_hbond_angle_DHA
_geom_hbond_site_symmetry_A
O3 H3 O2 0.82 2.27 2.946(3) 140.3 3_556

loop_
_geom_torsion_atom_site_label_1
_geom_torsion_atom_site_label_2
_geom_torsion_atom_site_label_3
_geom_torsion_atom_site_label_4
_geom_torsion
C20 O1 C1 C2 -105.1(3)
C20 O1 C1 C10 21.2(3)
O1 C1 C2 C3 93.9(4)
C10 C1 C2 C3 -23.2(5)
C1 C2 C3 C4 1.7(5)
C1 C2 C3 C19 -178.9(3)
C2 C3 C4 C8 -47.4(4)
C19 C3 C4 C8 133.3(3)
C2 C3 C4 C5 -167.2(3)
C19 C3 C4 C5 13.5(4)
C3 C4 C5 C6 158.6(2)
C8 C4 C5 C6 32.0(3)
C4 C5 C6 C16 105.3(3)
C4 C5 C6 C7 -13.8(3)
C16 C6 C7 C8 -135.2(3)
C5 C6 C7 C8 -10.4(3)
C16 C6 C7 C13 -6.5(3)
C5 C6 C7 C13 118.3(2)
C6 C7 C8 O3 -82.5(3)
C13 C7 C8 O3 152.7(2)
C6 C7 C8 C4 30.7(3)
C13 C7 C8 C4 -94.0(3)
C6 C7 C8 C9 158.7(2)
C13 C7 C8 C9 33.9(3)
C3 C4 C8 O3 -56.8(3)
C5 C4 C8 O3 70.7(3)
C3 C4 C8 C7 -166.1(2)
C5 C4 C8 C7 -38.6(3)
C3 C4 C8 C9 68.3(3)
C5 C4 C8 C9 -164.2(2)
O3 C8 C9 C10 122.4(3)
C7 C8 C9 C10 -123.2(3)
C4 C8 C9 C10 -1.7(4)
O3 C8 C9 C20 14.0(4)
C7 C8 C9 C20 128.4(3)
C4 C8 C9 C20 -110.1(3)
O3 C8 C9 C11 -91.5(3)
C7 C8 C9 C11 22.9(4)
C4 C8 C9 C11 144.4(3)
O3 C8 C9 C11' -125.9(5)
C7 C8 C9 C11' -11.6(6)
C4 C8 C9 C11' 110.0(6)
O1 C1 C10 C9 -37.4(3)
C2 C1 C10 C9 84.0(3)
C20 C9 C10 C1 38.0(3)
C11 C9 C10 C1 146.1(4)
C11' C9 C10 C1 161.5(4)
C8 C9 C10 C1 -76.2(3)
C10 C9 C11 C12 69.9(8)
C20 C9 C11 C12 178.3(7)
C8 C9 C11 C12 -69.4(8)
C9 C11 C12 C13 55.6(12)
C10 C9 C11' C12' 139.8(12)
C20 C9 C11' C12' -114.6(11)
C8 C9 C11' C12' 19.8(14)
C9 C11' C12' C13 -50.5(16)
C11' C12' C13 C17 175.8(9)
C11' C12' C13 C7 67.9(12)
C11' C12' C13 C14 -61.7(15)
C8 C7 C13 C12' -61.7(8)
C6 C7 C13 C12' 176.0(8)
C8 C7 C13 C17 -175.6(2)
C6 C7 C13 C17 62.2(3)
C8 C7 C13 C14 71.5(3)
C6 C7 C13 C14 -50.8(3)
C8 C7 C13 C12 -47.8(8)
C6 C7 C13 C12 -170.0(8)
C11 C12 C13 C17 119.1(11)
C11 C12 C13 C7 1.2(13)
C11 C12 C13 C14 -123.2(9)
C12' C13 C14 C18 -57.2(10)
C17 C13 C14 C18 67.3(3)
C7 C13 C14 C18 177.7(2)
C12 C13 C14 C18 -59.1(9)
C12' C13 C14 C15 179.6(10)
C17 C13 C14 C15 -55.9(3)
C7 C13 C14 C15 54.5(3)
C12 C13 C14 C15 177.7(9)
C18 C14 C15 C16 -124.0(3)
C13 C14 C15 C16 -0.3(4)
C17 O4 C16 C15 -60.9(3)
C17 O4 C16 C6 61.6(3)
C14 C15 C16 O4 57.8(3)
C14 C15 C16 C6 -60.1(4)
C7 C6 C16 O4 -54.3(3)
C5 C6 C16 O4 -172.8(2)
C7 C6 C16 C15 63.8(4)
C5 C6 C16 C15 -54.7(4)
C16 O4 C17 O5 -178.1(3)
C16 O4 C17 C13 0.1(4)
C12' C13 C17 O5 7.5(9)
C7 C13 C17 O5 117.5(4)
C14 C13 C17 O5 -123.4(3)
C12 C13 C17 O5 -6.0(8)
C12' C13 C17 O4 -170.5(8)
C7 C13 C17 O4 -60.6(3)
C14 C13 C17 O4 58.6(3)
C12 C13 C17 O4 176.0(7)
C1 O1 C20 O2 -174.6(4)
C1 O1 C20 C9 3.7(4)
C10 C9 C20 O2 151.4(4)
C11 C9 C20 O2 20.7(5)
C11' C9 C20 O2 46.3(7)
C8 C9 C20 O2 -91.1(5)
C10 C9 C20 O1 -26.7(4)
C11 C9 C20 O1 -157.4(3)
C11' C9 C20 O1 -131.8(5)
C8 C9 C20 O1 90.8(3)
